data_4070962
loop_
_publ_author_name
'Sciarone, Timo J. J.'
'Nijhuis, Christian A.'
'Meetsma, Auke'
'Hessen, Bart'

_publ_section_title
;
 Neutral and Cationic Paramagnetic Amino-amidinate Iron(II) Complexes:19F
 NMR Evidence for Interactions with Weakly Coordinating Anions
;
_journal_issue 9
_journal_name_full Organometallics
_journal_page_first 2058
_journal_paper_doi 10.1021/om701155b
_journal_volume 27
_journal_year 2008
_chemical_compound_source 'by syntheses'
_chemical_formula_moiety '(C14 H24 Cl Fe N3 Si)2'
_chemical_formula_sum 'C28 H48 Cl2 Fe2 N6 Si2'
_chemical_formula_weight 707.50
_chemical_name_systematic
;
 ?
;
_space_group_IT_number 15
_symmetry_cell_setting monoclinic
_symmetry_space_group_name_Hall '-I 2ya'
_symmetry_space_group_name_H-M 'I 1 2/a 1'
_atom_sites_solution_hydrogens geom
_atom_sites_solution_primary direct
_atom_sites_solution_secondary difmap
_cell_angle_alpha 90
_cell_angle_beta 91.58(1)
_cell_angle_gamma 90
_cell_formula_units_Z 4
_cell_length_a 18.514(1)
_cell_length_b 8.132(1)
_cell_length_c 23.124(6)
_cell_measurement_reflns_used 22
_cell_measurement_temperature 130
_cell_measurement_theta_max 20.38
_cell_measurement_theta_min 16.48
_cell_volume 3480.1(10)
_computing_cell_refinement 'SET4 (de Boer & Duisenberg, 1984)'
_computing_data_collection 'CAD4-UNIX Software Version 5.1, 1994'
_computing_data_reduction 'HELENA (Spek, 1993)'
_computing_molecular_graphics
;
 PLUTO (Meetsma, 1997)
 ORTEP (Burnett et al., 1996)
 PLATON (Spek, 1994, 1996)
;
_computing_publication_material 'PLATON (Spek, 1990)'
_computing_structure_refinement 'SHELXL-97 (Sheldrick, 1997)'
_computing_structure_solution
;
 DIRDIF-97 (Beurskens et al., 1997)
;
_diffrn_ambient_temperature 130
_diffrn_measurement_device_type
;
     Enraf Nonius CAD-4F diffractometer
;
_diffrn_measurement_method \w/2\q
_diffrn_radiation_detector
;
     scintillation NaI crystal with photomultiplier
;
_diffrn_radiation_monochromator 'perpendicular mounted graphite'
_diffrn_radiation_source 'fine focus sealed Philips Mo tube '
_diffrn_radiation_type 'Mo K\a'
_diffrn_radiation_wavelength .71073
_diffrn_reflns_av_R_equivalents 0.0519
_diffrn_reflns_av_sigmaI/netI 0.0497
_diffrn_reflns_limit_h_max 18
_diffrn_reflns_limit_h_min -23
_diffrn_reflns_limit_k_max 10
_diffrn_reflns_limit_k_min -10
_diffrn_reflns_limit_l_max 29
_diffrn_reflns_limit_l_min -19
_diffrn_reflns_number 7598
_diffrn_reflns_reduction_process
;
 Intensity data were corrected for Lorentz and polarization  effects, scale
 variation, but not for absorption and reduced to F~o~^2^
;
_diffrn_reflns_theta_max 26.99
_diffrn_reflns_theta_min 1.76
_diffrn_standards_decay_% 1.2
_diffrn_standards_interval_time 180
_diffrn_standards_number 3
_exptl_absorpt_coefficient_mu 1.08
_exptl_crystal_colour 'orange transparent'
_exptl_crystal_density_diffrn 1.350
_exptl_crystal_description plate
_exptl_crystal_F_000 1488
_exptl_crystal_size_max 0.24
_exptl_crystal_size_mid 0.20
_exptl_crystal_size_min 0.10
_refine_diff_density_max .807
_refine_diff_density_min -.827
_refine_diff_density_rms .073
_refine_ls_extinction_method none
_refine_ls_goodness_of_fit_ref 1.073
_refine_ls_hydrogen_treatment mixed
_refine_ls_matrix_type full
_refine_ls_number_parameters 267
_refine_ls_number_reflns 3751
_refine_ls_number_restraints 6
_refine_ls_restrained_S_all 1.094
_refine_ls_R_factor_all 0.0690
_refine_ls_R_factor_gt 0.0514
_refine_ls_shift/su_max 0.000
_refine_ls_shift/su_mean 0.000
_refine_ls_structure_factor_coef Fsqd
_refine_ls_weighting_details 'w=1/[\s^2^(Fo^2^)+(0.0252P)^2^+13.5755P] where P=(Fo^2^+2Fc^2^)/3'
_refine_ls_weighting_scheme calc
_refine_ls_wR_factor_gt 0.1070
_refine_ls_wR_factor_ref 0.1128
_reflns_number_gt 2995
_reflns_number_total 3751
_reflns_threshold_expression I>2sigma(I)
_cod_data_source_file om701155b-file003.cif
_cod_data_source_block c14h24cl
_cod_depositor_comments
;
The following automatic conversions were performed:

'_symmetry_cell_setting' value 'Monoclinic' changed to 'monoclinic'
according to /home/saulius/struct/CIF-dictionaries/cif_core.dic
dictionary named 'cif_core.dic' version 2.4.1 from 2010-06-29.

Automatic conversion script
Id: cif_fix_values 1715 2011-07-08 13:25:40Z adriana 

The following automatic conversions were performed:

'_refine_ls_weighting_scheme' value 'calc
w=1/[\s^2^(Fo^2^)+(0.0252P)^2^+13.5755P] where P=(Fo^2^+2Fc^2^)/3'
was changed to 'calc'. New tag '_refine_ls_weighting_details' was
created. The value of the new tag was set to
'w=1/[\s^2^(Fo^2^)+(0.0252P)^2^+13.5755P] where P=(Fo^2^+2Fc^2^)/3'.

Automatic conversion script
Id: cif_fix_values 3143 2015-03-26 13:38:13Z robertas 
;
_cod_original_sg_symbol_H-M 'I 2/a'
_cod_database_code 4070962

loop_
_symmetry_equiv_pos_as_xyz
x,y,z
1/2-x,y,-z
-x,-y,-z
1/2+x,-y,z
1/2+x,1/2+y,1/2+z
-x,1/2+y,1/2-z
1/2-x,1/2-y,1/2-z
x,1/2-y,1/2+z

loop_
_atom_site_aniso_label
_atom_site_aniso_U_11
_atom_site_aniso_U_22
_atom_site_aniso_U_33
_atom_site_aniso_U_23
_atom_site_aniso_U_13
_atom_site_aniso_U_12
Fe .0300(2) .0308(2) .0265(2) -.0008(2) .0050(2) -.0024(2)
Cl .0682(7) .0663(7) .0622(6) -.0073(6) .0021(5) .0361(6)
Si .0450(6) .0454(6) .0581(7) .0300(5) .0127(5) .0106(5)
N1 .0420(17) .058(2) .0370(16) .0094(15) .0059(13) -.0161(15)
N2 .067(2) .0313(15) .0265(14) .0021(12) .0007(13) -.0198(15)
N3 .0296(13) .0232(13) .0294(12) .0036(11) .0059(10) .0031(11)
C1B .078(6) .071(6) .036(4) .015(4) -.002(4) -.034(5)
C2B .050(6) .066(6) .077(9) -.015(7) .024(6) -.024(5)
C3B .071(6) .034(4) .035(4) .008(3) .008(4) -.016(4)
C4 .135(5) .056(3) .038(2) .011(2) -.012(3) -.063(3)
C5 .0353(16) .0199(15) .0282(15) -.0032(12) .0029(13) .0037(12)
C6 .0373(17) .0260(16) .0310(16) .0019(13) -.0001(13) -.0014(13)
C7 .039(2) .050(2) .058(3) .008(2) .0054(19) -.0010(18)
C8 .044(2) .078(4) .092(4) .025(3) -.017(3) -.013(3)
C9 .079(4) .088(4) .078(4) .032(3) -.043(3) -.039(3)
C10 .122(5) .083(4) .052(3) -.025(3) -.019(3) -.015(4)
C11 .066(3) .061(3) .049(2) -.022(2) -.005(2) .010(2)
C1A .063(7) .088(10) .053(8) .042(7) -.021(6) -.037(7)
C2A .071(14) .137(16) .080(13) -.023(15) .057(11) -.038(12)
C3A .056(6) .058(6) .035(5) .020(5) -.007(4) -.034(5)
C12C .067(7) .100(12) .125(14) -.083(10) -.002(8) .024(8)
C13C .147(10) .056(6) .035(4) -.022(4) .015(5) -.024(6)
C14C .106(8) .056(6) .079(7) -.035(5) .039(6) -.058(6)
C12D .070(9) .143(17) .136(17) -.107(14) .041(10) -.007(11)
C13D .054(5) .053(6) .071(6) -.031(5) -.025(5) .010(4)
C14D .231(18) .015(4) .118(11) -.018(5) -.103(12) .009(7)

loop_
_atom_site_label
_atom_site_thermal_displace_type
_atom_site_fract_x
_atom_site_fract_y
_atom_site_fract_z
_atom_site_occupancy
_atom_site_U_iso_or_equiv
Fe Uani .31142(2) .11967(6) -.04355(2) 1.000 .0290(1)
Cl Uani .38601(6) -.09901(15) -.02570(5) 1.000 .0656(4)
Si Uani .28792(6) -.05229(15) .14587(5) 1.000 .0493(4)
N1 Uani .37921(16) .3044(5) -.08488(13) 1.000 .0456(10)
N2 Uani .33353(18) .2675(4) .02712(12) 1.000 .0416(10)
N3 Uani .27973(13) .1007(3) .09343(11) 1.000 .0273(7)
C1B Uani .3475(5) .3531(13) -.1450(4) .567(12) .062(3)
C2B Uani .4516(9) .244(2) -.0951(6) .567(12) .064(4)
C3B Uani .3763(6) .4432(9) -.0489(3) .567(12) .047(3)
C4 Uani .3824(3) .4050(6) .01396(18) 1.000 .077(2)
C5 Uani .33120(17) .2089(4) .07989(13) 1.000 .0278(9)
C6 Uani .38709(18) .2609(4) .12426(14) 1.000 .0315(9)
C7 Uani .4580(2) .2110(6) .1192(2) 1.000 .0489(14)
C8 Uani .5101(3) .2521(7) .1594(3) 1.000 .072(2)
C9 Uani .4924(3) .3474(8) .2048(3) 1.000 .082(2)
C10 Uani .4234(4) .4048(8) .2107(2) 1.000 .086(2)
C11 Uani .3691(3) .3589(6) .17040(19) 1.000 .0588(16)
C1A Uani .3348(6) .4331(19) -.1117(6) .433(12) .068(5)
C2A Uani .4359(13) .241(4) -.1202(8) .433(12) .095(8)
C3A Uani .4186(7) .3922(15) -.0309(4) .433(12) .050(3)
C12C Uani .2950(7) -.1506(19) -.1597(8) .521(8) .097(7)
C13C Uani .1899(7) .0486(12) -.2239(3) .521(8) .079(4)
C14C Uani .1339(6) -.1851(12) -.1378(5) .521(8) .080(4)
C12D Uani .2923(8) -.047(2) -.1889(8) .479(8) .116(9)
C13D Uani .1316(5) -.0838(12) -.1850(5) .479(8) .060(3)
C14D Uani .2232(10) -.2502(10) -.0975(6) .479(8) .123(7)
H2D Uiso .44894 .14909 -.12100 .567(12) .0956
H2E Uiso .47489 .21221 -.05825 .567(12) .0956
H2F Uiso .47998 .33159 -.11300 .567(12) .0956
H3C Uiso .33008 .50128 -.05674 .567(12) .0561
H3D Uiso .41594 .51897 -.05884 .567(12) .0561
H4A Uiso .35309 .50654 .01072 1.000 .0916
H4B Uiso .41649 .41930 .04731 1.000 .0916
H7 Uiso .472(2) .158(6) .0903(18) 1.000 .054(13)
H8 Uiso .564(3) .209(8) .154(2) 1.000 .099(19)
H9 Uiso .528(3) .366(6) .229(2) 1.000 .075(15)
H10 Uiso .408(3) .467(7) .237(2) 1.000 .072(16)
H11 Uiso .324(2) .384(5) .1748(18) 1.000 .051(12)
H1D Uiso .29607 .37908 -.14174 .567(12) .0931
H1E Uiso .35313 .26134 -.17194 .567(12) .0931
H1F Uiso .37313 .44962 -.15927 .567(12) .0931
H1A Uiso .29609 .46355 -.08565 .433(12) .1029
H1B Uiso .31356 .39253 -.14828 .433(12) .1029
H1C Uiso .36479 .52963 -.11915 .433(12) .1029
H2A Uiso .47106 .32880 -.12714 .433(12) .1423
H2B Uiso .41509 .20318 -.15721 .433(12) .1423
H2C Uiso .46003 .14961 -.10017 .433(12) .1423
H3A Uiso .46326 .33026 -.02101 .433(12) .0594
H3B Uiso .43321 .50395 -.04291 .433(12) .0594
H12A Uiso .33448 -.07071 -.15593 .521(8) .1465
H12B Uiso .29344 -.19567 -.19902 .521(8) .1465
H12C Uiso .30306 -.23993 -.13181 .521(8) .1465
H13A Uiso .22029 .14596 -.22896 .521(8) .1191
H13B Uiso .13890 .08072 -.22634 .521(8) .1191
H13C Uiso .19975 -.03167 -.25425 .521(8) .1191
H14A Uiso .13628 -.27645 -.16529 .521(8) .1198
H14B Uiso .08964 -.12175 -.14542 .521(8) .1198
H14C Uiso .13373 -.22852 -.09825 .521(8) .1198
H12D Uiso .28617 .03449 -.21971 .479(8) .1731
H12E Uiso .30006 -.15600 -.20602 .479(8) .1731
H12F Uiso .33424 -.01810 -.16417 .479(8) .1731
H13D Uiso .12160 .01169 -.20979 .479(8) .0900
H13E Uiso .09205 -.09840 -.15817 .479(8) .0900
H13F Uiso .13593 -.18238 -.20901 .479(8) .0900
H14D Uiso .22899 -.34674 -.12230 .479(8) .1853
H14E Uiso .18025 -.26413 -.07415 .479(8) .1853
H14F Uiso .26597 -.23838 -.07187 .479(8) .1853

loop_
_atom_type_symbol
_atom_type_description
_atom_type_scat_dispersion_real
_atom_type_scat_dispersion_imag
_atom_type_scat_source
Si Si .0817 .0704 'International Tables Vol C Tables 4.2.6.8 and 6.1.1.4'
N N .0061 .0033 'International Tables Vol C Tables 4.2.6.8 and 6.1.1.4'
Fe Fe .3463 .8444 'International Tables Vol C Tables 4.2.6.8 and 6.1.1.4'
Cl Cl .1484 .1585 'International Tables Vol C Tables 4.2.6.8 and 6.1.1.4'
H H .0000 .0000 'International Tables Vol C Tables 4.2.6.8 and 6.1.1.4'
C C .0033 .0016 'International Tables Vol C Tables 4.2.6.8 and 6.1.1.4'

loop_
_geom_angle_atom_site_label_1
_geom_angle_atom_site_label_2
_geom_angle_atom_site_label_3
_geom_angle
_geom_angle_site_symmetry_1
_geom_angle_site_symmetry_3
_geom_angle_publ_flag
Cl Fe N1 105.18(10) . . yes
Cl Fe N2 101.84(10) . . yes
Cl Fe N3 122.32(8) . 2_555 yes
N1 Fe N2 80.94(12) . . yes
N1 Fe N3 106.38(11) . 2_555 yes
N2 Fe N3 129.85(12) . 2_555 yes
Fe N1 C1B 111.1(4) . . yes
Fe N1 C2B 112.4(7) . . yes
Fe N1 C3B 105.1(4) . . yes
Fe N1 C1A 110.7(5) . . yes
Fe N1 C2A 115.8(13) . . yes
Fe N1 C3A 102.7(4) . . yes
C1B N1 C2B 105.6(7) . . yes
C1B N1 C3B 107.9(6) . . yes
C2B N1 C3B 114.8(8) . . yes
C1A N1 C2A 115.2(11) . . yes
C1A N1 C3A 104.6(8) . . yes
C2A N1 C3A 106.2(10) . . yes
Fe N2 C4 112.8(2) . . yes
Fe N2 C5 121.0(2) . . yes
C4 N2 C5 120.2(3) . . yes
Si N3 C5 125.7(2) . . yes
Fe N3 Si 120.45(13) 2_555 . yes
Fe N3 C5 113.8(2) 2_555 . yes
N1 C3A C4 116.1(9) . . yes
N1 C3B C4 114.1(5) . . yes
N2 C4 C3A 116.9(7) . . yes
N2 C4 C3B 109.2(5) . . yes
N2 C5 N3 119.8(3) . . yes
N3 C5 C6 120.5(3) . . yes
N2 C5 C6 119.7(3) . . yes
C5 C6 C7 119.9(3) . . no
C7 C6 C11 119.0(4) . . no
C5 C6 C11 121.0(3) . . no
C6 C7 C8 121.8(4) . . no
C7 C8 C9 119.2(5) . . no
C8 C9 C10 121.3(6) . . no
C9 C10 C11 119.8(5) . . no
C6 C11 C10 118.9(5) . . no
H1A C1A H1C 109.46 . . no
H1B C1A H1C 109.50 . . no
N1 C1A H1C 109.52 . . no
N1 C1A H1A 109.45 . . no
N1 C1A H1B 109.48 . . no
H1A C1A H1B 109.42 . . no
N1 C1B H1F 109.45 . . no
N1 C1B H1D 109.37 . . no
N1 C1B H1E 109.42 . . no
H1D C1B H1E 109.50 . . no
H1D C1B H1F 109.51 . . no
H1E C1B H1F 109.59 . . no
N1 C2A H2A 109.17 . . no
N1 C2A H2B 109.42 . . no
N1 C2A H2C 109.49 . . no
H2B C2A H2C 109.84 . . no
H2A C2A H2B 109.41 . . no
H2A C2A H2C 109.50 . . no
N1 C2B H2D 109.61 . . no
N1 C2B H2E 109.50 . . no
N1 C2B H2F 109.25 . . no
H2D C2B H2E 109.78 . . no
H2D C2B H2F 109.43 . . no
H2E C2B H2F 109.27 . . no
N1 C3A H3A 108.29 . . no
C4 C3A H3B 108.18 . . no
N1 C3A H3B 108.27 . . no
C4 C3A H3A 108.25 . . no
H3A C3A H3B 107.40 . . no
N1 C3B H3D 108.78 . . no
C4 C3B H3C 108.70 . . no
N1 C3B H3C 108.79 . . no
H3C C3B H3D 107.65 . . no
C4 C3B H3D 108.66 . . no
N2 C4 H4A 108.05 . . no
C3B C4 H4B 140.03 . . no
H4A C4 H4B 107.30 . . no
C3A C4 H4A 108.11 . . no
C3A C4 H4B 108.07 . . no
N2 C4 H4B 108.05 . . no
C3B C4 H4A 74.05 . . no
C6 C7 H7 122(3) . . no
C8 C7 H7 116(3) . . no
C7 C8 H8 119(3) . . no
C9 C8 H8 122(3) . . no
C10 C9 H9 125(3) . . no
C8 C9 H9 114(3) . . no
C9 C10 H10 127(4) . . no
C11 C10 H10 113(4) . . no
C10 C11 H11 122(3) . . no
C6 C11 H11 119(3) . . no
H12A C12C H12B 109.47 . . no
H12A C12C H12C 109.46 . . no
Si C12C H12A 109.48 2_555 . no
H12B C12C H12C 109.47 . . no
Si C12C H12B 109.48 2_555 . no
Si C12C H12C 109.47 2_555 . no
H13A C13C H13B 109.46 . . no
H13A C13C H13C 109.51 . . no
Si C13C H13A 109.42 2_555 . no
H13B C13C H13C 109.55 . . no
Si C13C H13B 109.42 2_555 . no
Si C13C H13C 109.46 2_555 . no
H14A C14C H14B 109.54 . . no
H14A C14C H14C 109.49 . . no
Si C14C H14A 109.48 2_555 . no
H14B C14C H14C 109.45 . . no
Si C14C H14B 109.46 2_555 . no
Si C14C H14C 109.42 2_555 . no
H12D C12D H12E 109.46 . . no
H12D C12D H12F 109.69 . . no
Si C12D H12D 109.64 2_555 . no
H12E C12D H12F 109.21 . . no
Si C12D H12E 109.33 2_555 . no
Si C12D H12F 109.49 2_555 . no
H13D C13D H13E 109.51 . . no
H13D C13D H13F 109.51 . . no
Si C13D H13D 109.43 2_555 . no
H13E C13D H13F 109.51 . . no
Si C13D H13E 109.42 2_555 . no
Si C13D H13F 109.44 2_555 . no
H14D C14D H14E 109.47 . . no
H14D C14D H14F 109.43 . . no
Si C14D H14D 109.52 2_555 . no
H14E C14D H14F 109.41 . . no
Si C14D H14E 109.51 2_555 . no
Si C14D H14F 109.48 2_555 . no

loop_
_geom_bond_atom_site_label_1
_geom_bond_atom_site_label_2
_geom_bond_distance
_geom_bond_site_symmetry_2
_geom_bond_publ_flag
Fe Cl 2.2822(14) . yes
Fe N1 2.193(4) . yes
Fe N2 2.061(3) . yes
Fe N3 2.024(3) 2_555 yes
Si N3 1.741(3) . yes
N1 C1B 1.546(10) . yes
N1 C2B 1.453(17) . yes
N1 C3B 1.404(8) . yes
N1 C1A 1.459(14) . yes
N1 C2A 1.44(2) . yes
N1 C3A 1.597(11) . yes
N2 C4 1.475(6) . yes
N2 C5 1.312(4) . yes
N3 C5 1.340(4) . yes
C3A C4 1.255(12) . no
C3B C4 1.488(8) . no
C5 C6 1.498(5) . no
C6 C11 1.380(6) . no
C6 C7 1.382(5) . no
C7 C8 1.363(8) . no
C8 C9 1.352(9) . no
C9 C10 1.370(9) . no
C10 C11 1.402(8) . no
C1A H1A .9806 . no
C1A H1B .9801 . no
C1A H1C .9795 . no
C1B H1F .9792 . no
C1B H1D .9803 . no
C1B H1E .9795 . no
C2A H2B .9784 . no
C2A H2A .9824 . no
C2A H2C .9773 . no
C2B H2F .9832 . no
C2B H2D .9773 . no
C2B H2E .9791 . no
C3A H3B .9901 . no
C3A H3A .9896 . no
C3B H3C .9898 . no
C3B H3D .9901 . no
C4 H4B .9898 . no
C4 H4A .9898 . no
C7 H7 .84(4) . no
C8 H8 1.07(6) . no
C9 H9 .87(5) . no
C10 H10 .85(5) . no
C11 H11 .87(4) . no
C12C H12A .9800 . no
C12C H12B .9800 . no
C12C H12C .9801 . no
C13C H13A .9802 . no
C13C H13B .9798 . no
C13C H13C .9793 . no
C14C H14A .9795 . no
C14C H14B .9798 . no
C14C H14C .9804 . no
C12D H12D .9773 . no
C12D H12E .9829 . no
C12D H12F .9801 . no
C13D H13D .9798 . no
C13D H13E .9799 . no
C13D H13F .9797 . no
C14D H14D .9798 . no
C14D H14E .9800 . no
C14D H14F .9806 . no

loop_
_geom_contact_atom_site_label_1
_geom_contact_atom_site_label_2
_geom_contact_distance
_geom_contact_site_symmetry_2
_geom_contact_publ_flag
Fe C12C 3.477(17) . no
Fe C12D 3.632(18) . no
Fe C14D 3.627(12) . no
Fe H12A 3.0649 . no
Fe H12F 3.0460 . no
Fe H14F 3.0959 . no
Cl C12C 3.511(18) . no
Cl C14D 3.616(17) . no
Cl H12A 3.1422 . no
Cl H12C 3.0797 . no
Cl H2E 3.1221 . no
Cl H2C 3.0102 . no
Cl H14F 2.6894 . no
Cl H14C 3.0848 2_555 no
Cl H14E 2.9657 2_555 no
Cl H7 3.10(4) 3_655 no
Si C7 3.871(4) . no
Si C11 3.703(5) . no
Si C12C 1.768(14) 2_555 no
Si C13C 2.014(8) 2_555 no
Si C14C 1.820(11) 2_555 no
Si C13D 1.741(10) 2_555 no
Si C14D 1.967(11) 2_555 no
Si C12D 1.811(16) 2_555 no
Si H12A 2.2893 2_555 no
Si H12B 2.2893 2_555 no
Si H13C 2.5159 2_555 no
Si H14A 2.3365 2_555 no
Si H14B 2.3365 2_555 no
Si H14C 2.3364 2_555 no
Si H12C 2.2893 2_555 no
Si H13A 2.5159 2_555 no
Si H13B 2.5158 2_555 no
Si H12D 2.3290 2_555 no
Si H12E 2.3290 2_555 no
Si H12F 2.3290 2_555 no
Si H13D 2.2638 2_555 no
Si H13E 2.2638 2_555 no
Si H13F 2.2639 2_555 no
Si H14D 2.4737 2_555 no
Si H14E 2.4737 2_555 no
Si H14F 2.4738 2_555 no
N3 C12C 2.925(16) 2_555 no
N3 C13C 3.083(8) 2_555 no
N3 C14C 2.987(11) 2_555 no
N3 C13D 3.039(11) 2_555 no
N3 C14D 2.856(9) 2_555 no
N3 C12D 2.874(17) 2_555 no
N3 H1D 2.9032 2_555 no
N3 H12A 2.9447 2_555 no
N3 H12F 2.8726 2_555 no
N3 H14F 2.9231 2_555 no
C4 C7 3.191(7) . no
C5 C13D 3.458(11) 2_555 no
C5 C14C 3.525(11) 2_555 no
C6 C13D 3.159(11) 2_555 no
C6 C13C 3.241(10) 2_555 no
C7 C4 3.191(7) . no
C7 C13D 3.310(11) 2_555 no
C7 Si 3.871(4) . no
C10 C12D 3.596(18) 8_555 no
C10 C13C 3.594(13) 2_555 no
C11 C13C 3.027(11) 2_555 no
C11 Si 3.703(5) . no
C12C Fe 3.477(17) . no
C12C C13C 2.908(19) . no
C12C N3 2.925(16) 2_555 no
C12C Cl 3.511(18) . no
C12C Si 1.768(14) 2_555 no
C12C C14C 3.052(17) . no
C12D Fe 3.632(18) . no
C12D C13D 2.994(18) . no
C12D N3 2.874(18) 2_555 no
C12D C14D 3.00(2) . no
C12D C10 3.596(18) 8_554 no
C12D Si 1.811(16) 2_555 no
C13C Si 2.014(8) 2_555 no
C13C C11 3.027(11) 2_555 no
C13C C12C 2.908(19) . no
C13C N3 3.083(8) 2_555 no
C13C C14C 2.960(14) . no
C13C C6 3.241(10) 2_555 no
C13C C10 3.594(13) 2_555 no
C13D C7 3.310(11) 2_555 no
C13D N3 3.039(11) 2_555 no
C13D C5 3.458(11) 2_555 no
C13D C12D 2.994(18) . no
C13D C6 3.159(11) 2_555 no
C13D Si 1.741(10) 2_555 no
C13D C14D 2.935(18) . no
C14C C5 3.525(11) 2_555 no
C14C N3 2.987(11) 2_555 no
C14C C13C 2.960(14) . no
C14C Si 1.820(11) 2_555 no
C14C C12C 3.052(17) . no
C14D N3 2.856(9) 2_555 no
C14D C12D 3.00(2) . no
C14D Si 1.967(11) 2_555 no
C14D C13D 2.935(18) . no
C14D Fe 3.627(12) . no
C14D Cl 3.616(17) . no
C1A H4A 2.9038 . no
C4 H2E 2.8872 . no
C4 H1A 2.8076 . no
C6 H4B 2.2749 . no
C6 H13B 2.8307 2_555 no
C6 H13E 3.0470 2_555 no
C6 H13D 2.8394 2_555 no
C7 H13E 2.8368 2_555 no
C7 H4B 2.4805 . no
C7 H14B 2.9150 2_555 no
C7 H13D 3.0590 2_555 no
C8 H1C 3.0823 3_665 no
C10 H14A 2.9964 2_565 no
C10 H13B 2.9034 2_555 no
C10 H12D 3.0844 8_555 no
C11 H14A 2.9692 2_565 no
C11 H13B 2.6121 2_555 no
C11 H13D 2.9703 2_555 no
C11 H4B 3.0414 . no
C11 H13A 2.7739 2_555 no
C12C H13C 2.9347 . no
C12C H8 2.65(6) 3_655 no
C12D H8 3.06(6) 3_655 no
C12D H10 2.85(5) 8_554 no
C13C H14B 2.9738 . no
C13C H11 2.97(4) 2_555 no
C13C H12B 2.8090 . no
C13D H14E 3.0667 . no
C13D H9 2.75(5) 5_444 no
C14C H13B 2.9805 . no
C14D H13E 3.0331 . no
C14D H13F 3.0551 . no
C14D H12E 3.0176 . no
H1A C4 2.8076 . no
H1A H4A 2.4642 . no
H1B H2B 2.4430 . no
H1C H3B 2.1525 . no
H1C H2A 2.5676 . no
H1C C8 3.0823 3_665 no
H1D H3C 2.2758 . no
H1D N3 2.9032 2_555 no
H1D H11 2.3311 2_555 no
H1E H2D 2.2917 . no
H1F H2F 2.4213 . no
H1F H3D 2.4976 . no
H1F H3C 2.5568 . no
H2A H3B 2.5276 . no
H2A H3A 2.4624 . no
H2A H1C 2.5676 . no
H2B H1B 2.4430 . no
H2C H3A 2.3466 . no
H2C Cl 3.0102 . no
H2D H1E 2.2917 . no
H2E Cl 3.1221 . no
H2E C4 2.8872 . no
H2F H3D 2.3191 . no
H2F H1F 2.4213 . no
H3A H2C 2.3466 . no
H3A H2A 2.4624 . no
H3B H2A 2.5276 . no
H3B H1C 2.1525 . no
H3C H1F 2.5568 . no
H3C H1D 2.2758 . no
H3D H2F 2.3191 . no
H3D H1F 2.4976 . no
H4A C1A 2.9038 . no
H4A H1A 2.4642 . no
H4A H14E 2.4617 2_565 no
H4B H7 2.5501 . no
H4B C7 2.4805 . no
H4B C6 2.2749 . no
H4B C11 3.0414 . no
H7 H4B 2.5501 . no
H7 Cl 3.10(4) 3_655 no
H8 C12D 3.06(6) 3_655 no
H8 H12F 2.4475 3_655 no
H8 H12C 2.5405 3_655 no
H8 C12C 2.65(6) 3_655 no
H8 H12A 2.1897 3_655 no
H9 H13D 2.5049 5_555 no
H9 C13D 2.75(5) 5_555 no
H9 H13F 2.4586 5_555 no
H10 C12D 2.85(6) 8_555 no
H10 H12D 2.4928 8_555 no
H11 H13A 2.4586 2_555 no
H11 C13C 2.97(4) 2_555 no
H11 H1D 2.3311 2_555 no
H12A Cl 3.1422 . no
H12A H8 2.1897 3_655 no
H12A Si 2.2893 2_555 no
H12A Fe 3.0649 . no
H12A N3 2.9447 2_555 no
H12B C13C 2.8090 . no
H12B H13C 2.4713 7_544 no
H12B H13C 2.5092 . no
H12B Si 2.2893 2_555 no
H12C H8 2.5405 3_655 no
H12C Cl 3.0797 . no
H12C Si 2.2893 2_555 no
H12D H10 2.4928 8_554 no
H12D C10 3.0844 8_554 no
H12D Si 2.3290 2_555 no
H12E C14D 3.0176 . no
H12E Si 2.3290 2_555 no
H12F N3 2.8726 2_555 no
H12F Fe 3.0460 . no
H12F Si 2.3290 2_555 no
H12F H8 2.4475 3_655 no
H13A C11 2.7728 2_555 no
H13A Si 2.5159 2_555 no
H13A H11 2.4586 2_555 no
H13A H13A 2.2537 7_554 no
H13B Si 2.5158 2_555 no
H13B C6 2.8307 2_555 no
H13B C10 2.9034 2_555 no
H13B C11 2.6120 2_555 no
H13B C14C 2.9805 . no
H13C Si 2.5159 2_555 no
H13C H12B 2.4713 7_544 no
H13C H12B 2.5092 . no
H13C C12C 2.9347 . no
H13D C6 2.8394 2_555 no
H13D Si 2.2638 2_555 no
H13D H9 2.5049 5_444 no
H13D C7 3.0590 2_555 no
H13D C11 2.9704 2_555 no
H13E Si 2.2638 2_555 no
H13E C6 3.0470 2_555 no
H13E C7 2.8368 2_555 no
H13E C14D 3.0331 . no
H13F C14D 3.0551 . no
H13F H9 2.4586 5_444 no
H13F Si 2.2639 2_555 no
H14A Si 2.3365 2_555 no
H14A C11 2.9692 2_545 no
H14A C10 2.9964 2_545 no
H14B C13C 2.9738 . no
H14B Si 2.3365 2_555 no
H14B C7 2.9150 2_555 no
H14C Cl 3.0848 2_555 no
H14C Si 2.3364 2_555 no
H14D Si 2.4737 2_555 no
H14E C13D 3.0667 . no
H14E Cl 2.9657 2_555 no
H14E Si 2.4737 2_555 no
H14E H4A 2.4617 2_545 no
H14F Fe 3.0959 . no
H14F Cl 2.6894 . no
H14F Si 2.4738 2_555 no
H14F N3 2.9231 2_555 no

loop_
_geom_torsion_atom_site_label_1
_geom_torsion_atom_site_label_2
_geom_torsion_atom_site_label_3
_geom_torsion_atom_site_label_4
_geom_torsion
_geom_torsion_site_symmetry_1
_geom_torsion_site_symmetry_3
_geom_torsion_site_symmetry_4
_geom_torsion_publ_flag
Cl Fe N1 C1B 122.3(4) . . . no
Cl Fe N1 C2B 4.2(6) . . . no
Cl Fe N1 C3B -121.3(4) . . . no
N2 Fe N1 C1B -137.8(4) . . . no
N2 Fe N1 C2B 104.1(6) . . . no
N2 Fe N1 C3B -21.4(4) . . . no
N3 Fe N1 C1B -8.8(5) 2_555 . . no
N3 Fe N1 C2B -126.9(6) 2_555 . . no
N3 Fe N1 C3B 107.6(4) 2_555 . . no
Cl Fe N2 C4 101.3(3) . . . no
Cl Fe N2 C5 -51.6(3) . . . no
N1 Fe N2 C4 -2.4(3) . . . no
N1 Fe N2 C5 -155.3(3) . . . no
N3 Fe N2 C4 -106.3(3) 2_555 . . no
N3 Fe N2 C5 100.9(3) 2_555 . . no
Cl Fe N3 Si -24.84(19) . 2_555 2_555 no
Cl Fe N3 C5 152.20(19) . 2_555 2_555 no
N1 Fe N3 Si 95.75(17) . 2_555 2_555 no
N1 Fe N3 C5 -87.2(2) . 2_555 2_555 no
N2 Fe N3 Si -172.44(15) . 2_555 2_555 no
N2 Fe N3 C5 4.6(3) . 2_555 2_555 no
Fe N1 C3B C4 42.9(8) . . . no
C1B N1 C3B C4 161.5(7) . . . no
C2B N1 C3B C4 -81.1(10) . . . no
Fe N2 C4 C3B 25.0(6) . . . no
C5 N2 C4 C3B 178.0(5) . . . no
Fe N2 C5 N3 -38.6(4) . . . no
Fe N2 C5 C6 140.1(3) . . . no
C4 N2 C5 N3 170.5(3) . . . no
C4 N2 C5 C6 -10.8(5) . . . no
Si N3 C5 N2 150.4(3) . . . no
Si N3 C5 C6 -28.3(4) . . . no
Fe N3 C5 N2 -26.4(4) 2_555 . . no
Fe N3 C5 C6 154.8(2) 2_555 . . no
N1 C3B C4 N2 -47.0(9) . . . no
N2 C5 C6 C11 111.2(4) . . . no
N3 C5 C6 C7 110.1(4) . . . no
N2 C5 C6 C7 -68.6(5) . . . no
N3 C5 C6 C11 -70.1(5) . . . no
C5 C6 C7 C8 -178.3(4) . . . no
C11 C6 C7 C8 1.9(7) . . . no
C7 C6 C11 C10 .0(6) . . . no
C5 C6 C11 C10 -179.8(4) . . . no
C6 C7 C8 C9 -1.5(8) . . . no
C7 C8 C9 C10 -.8(9) . . . no
C8 C9 C10 C11 2.7(10) . . . no
C9 C10 C11 C6 -2.3(8) . . . no
